data_4077148
loop_
_publ_author_name
'Vicente, Jos\'e'
'Singhal, Anshu R.'
'Jones, Peter G.'

_publ_section_title
;
 New Ylide&#x2212;, Alkynyl&#x2212;, and Mixed
 Alkynyl/Ylide&#x2212;Gold(I) Complexes
;
_journal_issue 26
_journal_name_full Organometallics
_journal_page_first 5887
_journal_paper_doi 10.1021/om020753p
_journal_volume 21
_journal_year 2002
_chemical_formula_sum 'C53 H46 Au F3 O7 P2 S3'
_chemical_formula_weight 1206.98
_chemical_name_systematic
;
 ?
;
_space_group_IT_number 14
_symmetry_cell_setting monoclinic
_symmetry_space_group_name_Hall '-P 2yn'
_symmetry_space_group_name_H-M 'P 1 21/n 1'
_atom_sites_solution_hydrogens geom
_atom_sites_solution_primary direct
_atom_sites_solution_secondary difmap
_audit_creation_method SHELXL-97
_cell_angle_alpha 90.00
_cell_angle_beta 106.222(10)
_cell_angle_gamma 90.00
_cell_formula_units_Z 4
_cell_length_a 16.098(3)
_cell_length_b 15.402(2)
_cell_length_c 20.668(3)
_cell_measurement_reflns_used 67
_cell_measurement_temperature 173(2)
_cell_measurement_theta_max 12.5
_cell_measurement_theta_min 2.5
_cell_volume 4920.4(13)
_computing_cell_refinement 'Siemens XSCANS'
_computing_data_collection 'Siemens XSCANS'
_computing_data_reduction 'Siemens XSCANS'
_computing_molecular_graphics 'Siemens XP'
_computing_publication_material SHELXL-97
_computing_structure_refinement 'SHELXL-97 (Sheldrick, 1997)'
_computing_structure_solution 'SHELXS-97 (Sheldrick, 1990)'
_diffrn_ambient_temperature 173(2)
_diffrn_measured_fraction_theta_full 0.997
_diffrn_measured_fraction_theta_max 0.997
_diffrn_measurement_device_type 'Siemens P4'
_diffrn_measurement_method \w-scan
_diffrn_radiation_monochromator graphite
_diffrn_radiation_source 'fine-focus sealed tube'
_diffrn_radiation_type MoK\a
_diffrn_radiation_wavelength 0.71073
_diffrn_reflns_av_R_equivalents 0.0267
_diffrn_reflns_av_sigmaI/netI 0.0554
_diffrn_reflns_limit_h_max 19
_diffrn_reflns_limit_h_min 0
_diffrn_reflns_limit_k_max 8
_diffrn_reflns_limit_k_min -18
_diffrn_reflns_limit_l_max 23
_diffrn_reflns_limit_l_min -24
_diffrn_reflns_number 14052
_diffrn_reflns_theta_full 25.00
_diffrn_reflns_theta_max 25.00
_diffrn_reflns_theta_min 3.01
_diffrn_standards_decay_% 0
_diffrn_standards_interval_count 247
_diffrn_standards_number 3
_exptl_absorpt_coefficient_mu 3.247
_exptl_absorpt_correction_T_max 0.998
_exptl_absorpt_correction_T_min 0.685
_exptl_absorpt_correction_type psi-scan
_exptl_absorpt_process_details XPREP
_exptl_crystal_colour colourless
_exptl_crystal_density_diffrn 1.629
_exptl_crystal_density_method 'not measured'
_exptl_crystal_description prism
_exptl_crystal_F_000 2416
_exptl_crystal_size_max 0.4
_exptl_crystal_size_mid 0.3
_exptl_crystal_size_min 0.3
_refine_diff_density_max 0.596
_refine_diff_density_min -0.640
_refine_diff_density_rms 0.081
_refine_ls_extinction_method none
_refine_ls_goodness_of_fit_ref 0.853
_refine_ls_hydrogen_treatment 'rigid methyls, others riding'
_refine_ls_matrix_type full
_refine_ls_number_parameters 616
_refine_ls_number_reflns 8654
_refine_ls_number_restraints 551
_refine_ls_restrained_S_all 0.873
_refine_ls_R_factor_all 0.0507
_refine_ls_R_factor_gt 0.0266
_refine_ls_shift/su_max 0.003
_refine_ls_shift/su_mean 0.000
_refine_ls_structure_factor_coef Fsqd
_refine_ls_weighting_details 'calc w=1/[\s^2^(Fo^2^)+(0.0230P)^2^] where P=(Fo^2^+2Fc^2^)/3'
_refine_ls_weighting_scheme calc
_refine_ls_wR_factor_gt 0.0484
_refine_ls_wR_factor_ref 0.0517
_reflns_number_gt 6061
_reflns_number_total 8654
_reflns_threshold_expression >2sigma(I)
_cod_data_source_file om020753p.cif
_cod_data_source_block schade
_cod_depositor_comments
;
The following automatic conversions were performed:

'_geom_bond_publ_flag' value 'Y' changed to 'y' according to
/home/saulius/struct/CIF-dictionaries/cif_core.dic dictionary named
'cif_core.dic' version 2.4.1 from 2010-06-29 (18
times).

'_geom_angle_publ_flag' value 'Y' changed to 'y' according
to /home/saulius/struct/CIF-dictionaries/cif_core.dic dictionary
named 'cif_core.dic' version 2.4.1 from 2010-06-29 (31 time).

Automatic conversion script
Id: cif_fix_values 1715 2011-07-08 13:25:40Z adriana 
;
_cod_original_sg_symbol_H-M 'P 21/n'
_cod_database_code 4077148

loop_
_symmetry_equiv_pos_as_xyz
'x, y, z'
'-x+1/2, y+1/2, -z+1/2'
'-x, -y, -z'
'x-1/2, -y-1/2, z-1/2'

loop_
_atom_site_label
_atom_site_type_symbol
_atom_site_fract_x
_atom_site_fract_y
_atom_site_fract_z
_atom_site_U_iso_or_equiv
_atom_site_adp_type
_atom_site_occupancy
_atom_site_symmetry_multiplicity
_atom_site_calc_flag
_atom_site_refinement_flags
_atom_site_disorder_assembly
_atom_site_disorder_group
Au Au 0.505314(10) 0.271218(10) 0.746427(8) 0.01968(5) Uani 1 1 d . . .
S1 S 0.67306(6) 0.22765(8) 0.70376(5) 0.0250(2) Uani 1 1 d U . .
S2 S 0.33998(6) 0.22158(8) 0.79127(5) 0.0268(3) Uani 1 1 d U . .
P1 P 0.54615(7) 0.35955(8) 0.61609(5) 0.0207(3) Uani 1 1 d . . .
P2 P 0.46297(7) 0.35634(8) 0.87838(5) 0.0222(3) Uani 1 1 d . . .
O1 O 0.71793(17) 0.2845(2) 0.75801(14) 0.0349(8) Uani 1 1 d U . .
O2 O 0.71419(18) 0.2111(2) 0.65142(14) 0.0358(8) Uani 1 1 d U . .
O3 O 0.29351(17) 0.2747(2) 0.73526(14) 0.0356(7) Uani 1 1 d U . .
O4 O 0.29959(18) 0.2073(2) 0.84441(14) 0.0375(9) Uani 1 1 d U . .
C1 C 0.5649(2) 0.2646(3) 0.66885(17) 0.0212(9) Uani 1 1 d . . .
H1 H 0.5349 0.2163 0.6391 0.025 Uiso 1 1 calc R . .
C2 C 0.4478(2) 0.2619(3) 0.82461(17) 0.0216(10) Uani 1 1 d . . .
H2 H 0.4798 0.2142 0.8541 0.026 Uiso 1 1 calc R . .
C11 C 0.6554(2) 0.1263(3) 0.73729(19) 0.0235(10) Uani 1 1 d DU . .
C12 C 0.6573(3) 0.1205(3) 0.8052(2) 0.0317(11) Uani 1 1 d DU . .
H12 H 0.6674 0.1706 0.8331 0.038 Uiso 1 1 calc R . .
C13 C 0.6442(3) 0.0411(3) 0.8307(2) 0.0387(13) Uani 1 1 d DU . .
H13 H 0.6449 0.0370 0.8767 0.046 Uiso 1 1 calc R . .
C14 C 0.6302(3) -0.0331(3) 0.7918(2) 0.0333(12) Uani 1 1 d DU . .
C15 C 0.6280(3) -0.0259(3) 0.7245(2) 0.0347(12) Uani 1 1 d DU . .
H15 H 0.6183 -0.0763 0.6969 0.042 Uiso 1 1 calc R . .
C16 C 0.6399(3) 0.0536(3) 0.6966(2) 0.0294(11) Uani 1 1 d DU . .
H16 H 0.6373 0.0578 0.6503 0.035 Uiso 1 1 calc R . .
C17 C 0.6175(3) -0.1203(3) 0.8208(3) 0.0515(15) Uani 1 1 d U . .
H17A H 0.6687 -0.1347 0.8576 0.077 Uiso 1 1 calc R . .
H17B H 0.6087 -0.1647 0.7855 0.077 Uiso 1 1 calc R . .
H17C H 0.5666 -0.1180 0.8380 0.077 Uiso 1 1 calc R . .
C21 C 0.5611(2) 0.4604(3) 0.66106(19) 0.0226(10) Uani 1 1 d DU . .
C22 C 0.5114(3) 0.5316(3) 0.6330(2) 0.0328(11) Uani 1 1 d DU . .
H22 H 0.4675 0.5256 0.5916 0.039 Uiso 1 1 calc R . .
C23 C 0.5253(3) 0.6113(3) 0.6650(2) 0.0393(12) Uani 1 1 d DU . .
H23 H 0.4913 0.6600 0.6454 0.047 Uiso 1 1 calc R . .
C24 C 0.5883(3) 0.6200(3) 0.7251(2) 0.0391(12) Uani 1 1 d DU . .
H24 H 0.5977 0.6750 0.7468 0.047 Uiso 1 1 calc R . .
C25 C 0.6379(3) 0.5500(3) 0.7543(2) 0.0357(12) Uani 1 1 d DU . .
H25 H 0.6805 0.5563 0.7964 0.043 Uiso 1 1 calc R . .
C26 C 0.6254(3) 0.4705(3) 0.7221(2) 0.0279(11) Uani 1 1 d DU . .
H26 H 0.6606 0.4224 0.7414 0.034 Uiso 1 1 calc R . .
C31 C 0.4341(3) 0.3518(3) 0.5686(2) 0.0253(10) Uani 1 1 d DU . .
C32 C 0.3697(3) 0.3554(3) 0.6021(2) 0.0337(12) Uani 1 1 d DU . .
H32 H 0.3854 0.3634 0.6496 0.040 Uiso 1 1 calc R . .
C33 C 0.2836(3) 0.3474(3) 0.5667(2) 0.0374(12) Uani 1 1 d DU . .
H33 H 0.2402 0.3492 0.5898 0.045 Uiso 1 1 calc R . .
C34 C 0.2609(3) 0.3368(3) 0.4977(2) 0.0411(12) Uani 1 1 d DU . .
H34 H 0.2016 0.3313 0.4734 0.049 Uiso 1 1 calc R . .
C35 C 0.3232(3) 0.3339(3) 0.4636(2) 0.0401(12) Uani 1 1 d DU . .
H35 H 0.3068 0.3266 0.4160 0.048 Uiso 1 1 calc R . .
C36 C 0.4092(3) 0.3418(3) 0.4985(2) 0.0316(11) Uani 1 1 d DU . .
H36 H 0.4520 0.3404 0.4748 0.038 Uiso 1 1 calc R . .
C41 C 0.6105(2) 0.3621(3) 0.55724(19) 0.0216(10) Uani 1 1 d DU . .
C42 C 0.6587(2) 0.4346(3) 0.55168(19) 0.0267(10) Uani 1 1 d DU . .
H42 H 0.6595 0.4837 0.5797 0.032 Uiso 1 1 calc R . .
C43 C 0.7059(3) 0.4349(3) 0.5045(2) 0.0373(12) Uani 1 1 d DU . .
H43 H 0.7388 0.4846 0.5001 0.045 Uiso 1 1 calc R . .
C44 C 0.7052(3) 0.3636(3) 0.4642(2) 0.0373(12) Uani 1 1 d DU . .
H44 H 0.7378 0.3642 0.4323 0.045 Uiso 1 1 calc R . .
C45 C 0.6574(3) 0.2911(3) 0.4701(2) 0.0361(12) Uani 1 1 d DU . .
H45 H 0.6564 0.2424 0.4416 0.043 Uiso 1 1 calc R . .
C46 C 0.6108(3) 0.2889(3) 0.51730(19) 0.0301(11) Uani 1 1 d DU . .
H46 H 0.5795 0.2383 0.5224 0.036 Uiso 1 1 calc R . .
C51 C 0.3593(3) 0.1193(3) 0.7600(2) 0.0241(10) Uani 1 1 d DU . .
C52 C 0.3593(3) 0.1101(3) 0.6932(2) 0.0319(11) Uani 1 1 d DU . .
H52 H 0.3517 0.1592 0.6644 0.038 Uiso 1 1 calc R . .
C53 C 0.3703(3) 0.0284(3) 0.6692(2) 0.0389(12) Uani 1 1 d DU . .
H53 H 0.3695 0.0219 0.6233 0.047 Uiso 1 1 calc R . .
C54 C 0.3826(3) -0.0442(3) 0.7102(2) 0.0367(12) Uani 1 1 d DU . .
C55 C 0.3836(3) -0.0334(3) 0.7771(2) 0.0393(13) Uani 1 1 d DU . .
H55 H 0.3920 -0.0824 0.8061 0.047 Uiso 1 1 calc R . .
C56 C 0.3724(3) 0.0482(3) 0.8023(2) 0.0334(12) Uani 1 1 d DU . .
H56 H 0.3737 0.0550 0.8483 0.040 Uiso 1 1 calc R . .
C57 C 0.3919(4) -0.1330(3) 0.6824(3) 0.0581(16) Uani 1 1 d U . .
H57A H 0.3344 -0.1585 0.6634 0.087 Uiso 1 1 calc R . .
H57B H 0.4259 -0.1702 0.7186 0.087 Uiso 1 1 calc R . .
H57C H 0.4213 -0.1278 0.6469 0.087 Uiso 1 1 calc R . .
C61 C 0.5774(3) 0.3612(3) 0.92212(19) 0.0223(10) Uani 1 1 d DU . .
C62 C 0.6370(3) 0.3704(3) 0.8851(2) 0.0332(11) Uani 1 1 d DU . .
H62 H 0.6179 0.3722 0.8372 0.040 Uiso 1 1 calc R . .
C63 C 0.7243(3) 0.3768(3) 0.9184(2) 0.0398(12) Uani 1 1 d DU . .
H63 H 0.7651 0.3823 0.8932 0.048 Uiso 1 1 calc R . .
C64 C 0.7524(3) 0.3752(3) 0.9876(2) 0.0436(13) Uani 1 1 d DU . .
H64 H 0.8124 0.3802 1.0100 0.052 Uiso 1 1 calc R . .
C65 C 0.6936(3) 0.3663(3) 1.0243(2) 0.0393(12) Uani 1 1 d DU . .
H65 H 0.7131 0.3645 1.0721 0.047 Uiso 1 1 calc R . .
C66 C 0.6061(3) 0.3600(3) 0.9917(2) 0.0317(11) Uani 1 1 d DU . .
H66 H 0.5656 0.3548 1.0172 0.038 Uiso 1 1 calc R . .
C71 C 0.4349(3) 0.4576(3) 0.8348(2) 0.0240(10) Uani 1 1 d DU . .
C72 C 0.4730(3) 0.5330(3) 0.8661(2) 0.0326(11) Uani 1 1 d DU . .
H72 H 0.5159 0.5296 0.9083 0.039 Uiso 1 1 calc R . .
C73 C 0.4490(3) 0.6130(3) 0.8365(3) 0.0429(13) Uani 1 1 d DU . .
H73 H 0.4749 0.6645 0.8584 0.051 Uiso 1 1 calc R . .
C74 C 0.3877(3) 0.6179(3) 0.7752(2) 0.0392(12) Uani 1 1 d DU . .
H74 H 0.3715 0.6729 0.7547 0.047 Uiso 1 1 calc R . .
C75 C 0.3493(3) 0.5432(3) 0.7432(2) 0.0385(13) Uani 1 1 d DU . .
H75 H 0.3069 0.5472 0.7008 0.046 Uiso 1 1 calc R . .
C76 C 0.3724(3) 0.4627(3) 0.7724(2) 0.0303(11) Uani 1 1 d DU . .
H76 H 0.3460 0.4115 0.7504 0.036 Uiso 1 1 calc R . .
C81 C 0.4057(3) 0.3474(3) 0.94156(19) 0.0258(10) Uani 1 1 d DU . .
C82 C 0.3495(3) 0.4120(3) 0.9498(2) 0.0363(12) Uani 1 1 d DU . .
H82 H 0.3390 0.4615 0.9212 0.044 Uiso 1 1 calc R . .
C83 C 0.3087(3) 0.4031(4) 1.0005(2) 0.0512(15) Uani 1 1 d DU . .
H83 H 0.2700 0.4468 1.0066 0.061 Uiso 1 1 calc R . .
C84 C 0.3240(3) 0.3314(4) 1.0419(2) 0.0538(16) Uani 1 1 d DU . .
H84 H 0.2965 0.3262 1.0768 0.065 Uiso 1 1 calc R . .
C85 C 0.3792(3) 0.2669(4) 1.0328(2) 0.0485(13) Uani 1 1 d DU . .
H85 H 0.3897 0.2175 1.0614 0.058 Uiso 1 1 calc R . .
C86 C 0.4192(3) 0.2744(3) 0.9819(2) 0.0379(11) Uani 1 1 d DU . .
H86 H 0.4559 0.2293 0.9747 0.045 Uiso 1 1 calc R . .
S3 S 0.50701(15) 0.06148(18) 0.49584(11) 0.0292(6) Uiso 0.50 1 d PDU A -1
O5 O 0.4881(7) 0.0950(8) 0.5525(5) 0.051(4) Uiso 0.50 1 d PDU A -1
O6 O 0.4404(4) 0.0790(5) 0.4348(3) 0.0399(18) Uiso 0.50 1 d PDU A -1
O7 O 0.5885(4) 0.0720(5) 0.4868(4) 0.0397(19) Uiso 0.50 1 d PDU A -1
C98 C 0.4856(9) -0.0488(10) 0.5027(7) 0.168(12) Uiso 0.50 1 d PDU A -1
F1 F 0.5098(6) -0.1057(7) 0.4575(4) 0.055(3) Uiso 0.50 1 d PDU A -1
F2 F 0.5242(4) -0.0865(4) 0.5666(3) 0.0539(18) Uiso 0.50 1 d PDU A -1
F3 F 0.3947(4) -0.0565(5) 0.4888(3) 0.058(2) Uiso 0.50 1 d PDU A -1
S4 S 0.54650(19) 0.0525(2) 1.01188(15) 0.0404(8) Uiso 0.50 1 d PDU B -2
O8 O 0.5306(5) 0.0989(6) 0.9518(4) 0.033(2) Uiso 0.50 1 d PDU B -2
O9 O 0.6142(5) -0.0193(5) 1.0178(4) 0.052(2) Uiso 0.50 1 d PDU B -2
O10 O 0.5458(7) 0.0958(7) 1.0641(5) 0.077(4) Uiso 0.50 1 d PDU B -2
C99 C 0.4623(6) -0.0253(7) 0.9953(5) 0.032(3) Uiso 0.50 1 d PDU B -2
F4 F 0.4588(6) -0.0753(6) 1.0502(4) 0.065(3) Uiso 0.50 1 d PDU B -2
F5 F 0.3781(4) -0.0065(4) 0.9615(3) 0.0454(17) Uiso 0.50 1 d PDU B -2
F6 F 0.4854(6) -0.0868(6) 0.9428(4) 0.079(3) Uiso 0.50 1 d PDU B -2

loop_
_atom_site_aniso_label
_atom_site_aniso_U_11
_atom_site_aniso_U_22
_atom_site_aniso_U_33
_atom_site_aniso_U_23
_atom_site_aniso_U_13
_atom_site_aniso_U_12
Au 0.01856(7) 0.02065(8) 0.02016(7) 0.00076(10) 0.00598(5) -0.00007(10)
S1 0.0201(5) 0.0273(6) 0.0283(5) 0.0031(6) 0.0077(4) 0.0034(6)
S2 0.0222(5) 0.0303(7) 0.0289(5) -0.0012(6) 0.0087(5) -0.0036(6)
P1 0.0207(6) 0.0212(7) 0.0205(5) 0.0006(5) 0.0062(5) -0.0015(5)
P2 0.0218(6) 0.0252(8) 0.0200(6) 0.0006(5) 0.0065(5) 0.0016(5)
O1 0.0249(15) 0.030(2) 0.0437(18) -0.0035(16) -0.0010(14) -0.0009(15)
O2 0.0351(17) 0.041(2) 0.0397(17) 0.0116(16) 0.0234(15) 0.0110(16)
O3 0.0254(15) 0.033(2) 0.0439(17) 0.0038(18) 0.0026(14) 0.0041(17)
O4 0.0328(16) 0.049(3) 0.0385(17) -0.0085(16) 0.0225(15) -0.0122(16)
C1 0.0181(18) 0.021(3) 0.0228(19) -0.004(2) 0.0020(17) -0.005(2)
C2 0.0207(19) 0.020(3) 0.0234(19) -0.001(2) 0.0056(17) -0.002(2)
C11 0.021(2) 0.028(3) 0.021(2) 0.000(2) 0.0035(19) 0.001(2)
C12 0.039(3) 0.032(3) 0.025(2) 0.002(2) 0.010(2) 0.011(2)
C13 0.046(3) 0.047(3) 0.025(2) 0.010(2) 0.012(2) 0.015(3)
C14 0.029(2) 0.031(3) 0.040(3) 0.014(2) 0.009(2) 0.008(2)
C15 0.037(3) 0.026(3) 0.038(3) -0.002(2) 0.006(2) 0.002(2)
C16 0.033(3) 0.033(3) 0.021(2) 0.001(2) 0.004(2) 0.000(2)
C17 0.056(3) 0.044(3) 0.056(3) 0.025(3) 0.017(3) 0.005(3)
C21 0.023(2) 0.023(3) 0.023(2) 0.000(2) 0.0100(19) -0.002(2)
C22 0.040(3) 0.027(3) 0.031(2) -0.001(2) 0.008(2) 0.004(2)
C23 0.049(3) 0.021(3) 0.046(3) -0.001(2) 0.011(2) 0.011(2)
C24 0.047(3) 0.024(3) 0.049(3) -0.013(2) 0.018(2) -0.004(2)
C25 0.035(3) 0.034(3) 0.038(3) -0.011(2) 0.010(2) -0.006(2)
C26 0.027(2) 0.028(3) 0.029(2) -0.001(2) 0.007(2) 0.001(2)
C31 0.026(2) 0.019(3) 0.028(2) 0.004(2) 0.004(2) -0.002(2)
C32 0.029(2) 0.039(3) 0.033(2) 0.009(2) 0.008(2) 0.005(2)
C33 0.023(2) 0.039(3) 0.050(3) 0.014(2) 0.009(2) 0.004(2)
C34 0.028(3) 0.030(3) 0.053(3) 0.006(2) -0.010(2) -0.003(2)
C35 0.038(3) 0.037(3) 0.035(3) -0.002(2) -0.005(2) -0.005(2)
C36 0.033(2) 0.029(3) 0.031(2) -0.001(2) 0.004(2) -0.005(2)
C41 0.020(2) 0.027(3) 0.017(2) 0.0010(19) 0.0022(18) -0.0003(19)
C42 0.031(2) 0.027(3) 0.024(2) 0.0006(19) 0.0094(19) 0.000(2)
C43 0.038(3) 0.033(3) 0.050(3) 0.009(2) 0.026(2) 0.002(2)
C44 0.040(3) 0.046(3) 0.030(2) 0.011(2) 0.017(2) 0.016(2)
C45 0.047(3) 0.034(3) 0.026(2) -0.006(2) 0.009(2) 0.013(2)
C46 0.036(2) 0.025(3) 0.029(2) -0.0013(19) 0.0077(19) 0.002(2)
C51 0.022(2) 0.022(3) 0.027(2) -0.001(2) 0.004(2) -0.007(2)
C52 0.037(3) 0.034(3) 0.024(2) 0.002(2) 0.008(2) -0.009(2)
C53 0.048(3) 0.044(3) 0.023(2) -0.012(2) 0.007(2) -0.010(3)
C54 0.039(3) 0.032(3) 0.037(3) -0.004(2) 0.007(2) -0.004(2)
C55 0.049(3) 0.029(3) 0.039(3) 0.009(2) 0.009(3) 0.001(3)
C56 0.042(3) 0.030(3) 0.027(2) 0.004(2) 0.008(2) -0.002(2)
C57 0.075(4) 0.041(4) 0.058(4) -0.014(3) 0.018(3) -0.003(3)
C61 0.023(2) 0.017(3) 0.026(2) -0.0040(19) 0.0032(19) 0.0004(19)
C62 0.031(2) 0.038(3) 0.029(2) 0.000(2) 0.007(2) -0.003(2)
C63 0.025(2) 0.046(3) 0.049(3) -0.008(3) 0.011(2) -0.005(2)
C64 0.024(2) 0.044(4) 0.057(3) -0.015(3) 0.002(2) 0.002(2)
C65 0.036(3) 0.039(3) 0.033(2) -0.009(2) -0.007(2) 0.004(2)
C66 0.035(2) 0.031(3) 0.028(2) -0.002(2) 0.007(2) 0.002(2)
C71 0.027(2) 0.022(3) 0.026(2) 0.002(2) 0.013(2) 0.003(2)
C72 0.035(3) 0.032(3) 0.030(2) 0.000(2) 0.007(2) 0.001(2)
C73 0.049(3) 0.027(3) 0.053(3) 0.004(3) 0.014(3) -0.003(3)
C74 0.039(3) 0.026(3) 0.054(3) 0.016(3) 0.015(2) 0.010(2)
C75 0.032(3) 0.045(4) 0.037(3) 0.012(2) 0.007(2) 0.011(2)
C76 0.034(3) 0.025(3) 0.030(2) 0.002(2) 0.007(2) 0.005(2)
C81 0.027(2) 0.032(3) 0.020(2) -0.0055(19) 0.0079(19) -0.006(2)
C82 0.043(3) 0.030(3) 0.042(3) -0.003(2) 0.022(2) -0.004(2)
C83 0.052(3) 0.053(4) 0.062(3) -0.025(3) 0.038(3) -0.010(3)
C84 0.060(4) 0.070(4) 0.042(3) -0.016(3) 0.032(3) -0.034(3)
C85 0.057(3) 0.065(4) 0.025(2) 0.004(3) 0.013(2) -0.027(3)
C86 0.043(3) 0.040(3) 0.033(2) 0.007(2) 0.013(2) -0.005(3)

loop_
_atom_type_symbol
_atom_type_description
_atom_type_scat_dispersion_real
_atom_type_scat_dispersion_imag
_atom_type_scat_source
C C 0.0033 0.0016 'International Tables Vol C Tables 4.2.6.8 and 6.1.1.4'
H H 0.0000 0.0000 'International Tables Vol C Tables 4.2.6.8 and 6.1.1.4'
O O 0.0106 0.0060 'International Tables Vol C Tables 4.2.6.8 and 6.1.1.4'
F F 0.0171 0.0103 'International Tables Vol C Tables 4.2.6.8 and 6.1.1.4'
P P 0.1023 0.0942 'International Tables Vol C Tables 4.2.6.8 and 6.1.1.4'
S S 0.1246 0.1234 'International Tables Vol C Tables 4.2.6.8 and 6.1.1.4'
Au Au -2.0133 8.8022 'International Tables Vol C Tables 4.2.6.8 and 6.1.1.4'

loop_
_geom_angle_atom_site_label_1
_geom_angle_atom_site_label_2
_geom_angle_atom_site_label_3
_geom_angle
_geom_angle_publ_flag
C2 Au C1 173.20(14) y
O2 S1 O1 117.02(17) y
O2 S1 C11 107.31(18) y
O1 S1 C11 109.36(18) y
O2 S1 C1 110.77(16) y
O1 S1 C1 109.90(18) y
C11 S1 C1 101.27(19) y
O4 S2 O3 117.04(17) y
O4 S2 C51 107.85(19) y
O3 S2 C51 108.49(19) y
O4 S2 C2 110.80(17) y
O3 S2 C2 109.97(19) y
C51 S2 C2 101.50(19) y
C21 P1 C1 114.51(19) y
C21 P1 C31 108.02(19) y
C1 P1 C31 104.47(18) y
C21 P1 C41 108.15(18) y
C1 P1 C41 113.28(18) y
C31 P1 C41 108.09(18) y
C71 P2 C81 108.78(19) y
C71 P2 C2 114.77(19) y
C81 P2 C2 112.12(18) y
C71 P2 C61 107.04(19) y
C81 P2 C61 107.22(18) y
C2 P2 C61 106.50(18) y
S1 C1 P1 119.0(2) y
S1 C1 Au 108.13(17) y
P1 C1 Au 113.0(2) y
S2 C2 P2 117.77(19) y
S2 C2 Au 108.61(17) y
P2 C2 Au 114.2(2) y
C16 C11 C12 120.6(4) ?
C16 C11 S1 120.1(3) ?
C12 C11 S1 119.3(3) ?
C13 C12 C11 118.7(4) ?
C12 C13 C14 122.2(4) ?
C13 C14 C15 118.2(4) ?
C13 C14 C17 121.6(4) ?
C15 C14 C17 120.1(5) ?
C14 C15 C16 121.2(5) ?
C11 C16 C15 119.1(4) ?
C22 C21 C26 119.1(4) ?
C22 C21 P1 119.4(3) ?
C26 C21 P1 121.5(4) ?
C23 C22 C21 120.3(5) ?
C24 C23 C22 120.0(5) ?
C23 C24 C25 120.7(5) ?
C24 C25 C26 119.6(5) ?
C25 C26 C21 120.3(5) ?
C36 C31 C32 118.6(4) ?
C36 C31 P1 121.7(3) ?
C32 C31 P1 119.7(3) ?
C33 C32 C31 120.4(4) ?
C32 C33 C34 119.7(4) ?
C35 C34 C33 120.8(4) ?
C36 C35 C34 119.9(4) ?
C35 C36 C31 120.5(4) ?
C42 C41 C46 120.5(3) ?
C42 C41 P1 120.9(3) ?
C46 C41 P1 118.6(3) ?
C41 C42 C43 119.2(4) ?
C44 C43 C42 120.5(4) ?
C43 C44 C45 120.2(4) ?
C44 C45 C46 120.3(4) ?
C45 C46 C41 119.2(4) ?
C56 C51 C52 120.4(4) ?
C56 C51 S2 119.2(3) ?
C52 C51 S2 120.4(3) ?
C53 C52 C51 119.2(4) ?
C52 C53 C54 121.7(4) ?
C53 C54 C55 118.3(5) ?
C53 C54 C57 120.7(4) ?
C55 C54 C57 121.0(5) ?
C54 C55 C56 121.0(5) ?
C51 C56 C55 119.5(4) ?
C66 C61 C62 119.5(4) ?
C66 C61 P2 121.0(3) ?
C62 C61 P2 119.4(3) ?
C63 C62 C61 119.5(4) ?
C64 C63 C62 120.7(4) ?
C65 C64 C63 119.9(4) ?
C64 C65 C66 120.2(4) ?
C61 C66 C65 120.2(4) ?
C72 C71 C76 119.6(4) ?
C72 C71 P2 118.4(3) ?
C76 C71 P2 121.9(4) ?
C73 C72 C71 120.4(5) ?
C74 C73 C72 119.9(5) ?
C73 C74 C75 120.3(5) ?
C74 C75 C76 120.4(5) ?
C75 C76 C71 119.4(5) ?
C86 C81 C82 120.5(4) ?
C86 C81 P2 118.3(3) ?
C82 C81 P2 121.2(3) ?
C81 C82 C83 118.9(5) ?
C84 C83 C82 120.5(5) ?
C83 C84 C85 120.1(4) ?
C84 C85 C86 120.0(5) ?
C81 C86 C85 119.9(5) ?
O5 S3 O7 120.6(6) ?
O5 S3 O6 112.7(5) ?
O7 S3 O6 111.3(4) ?
O5 S3 C98 101.4(6) ?
O7 S3 C98 109.9(5) ?
O6 S3 C98 97.9(5) ?
F3 C98 F1 105.9(10) ?
F3 C98 F2 108.4(11) ?
F1 C98 F2 103.3(10) ?
F3 C98 S3 106.4(9) ?
F1 C98 S3 116.9(10) ?
F2 C98 S3 115.4(10) ?
O10 S4 O8 116.4(7) ?
O10 S4 O9 119.0(6) ?
O8 S4 O9 113.0(5) ?
O10 S4 C99 109.4(6) ?
O8 S4 C99 103.6(5) ?
O9 S4 C99 90.9(5) ?
F5 C99 F4 105.9(7) ?
F5 C99 F6 99.6(7) ?
F4 C99 F6 107.7(8) ?
F5 C99 S4 123.4(7) ?
F4 C99 S4 114.9(7) ?
F6 C99 S4 103.1(6) ?

loop_
_geom_bond_atom_site_label_1
_geom_bond_atom_site_label_2
_geom_bond_distance
_geom_bond_publ_flag
Au C2 2.079(3) y
Au C1 2.088(3) y
S1 O2 1.440(2) y
S1 O1 1.446(3) y
S1 C11 1.763(4) y
S1 C1 1.782(4) y
S2 O4 1.441(2) y
S2 O3 1.444(3) y
S2 C51 1.763(4) y
S2 C2 1.791(4) y
P1 C21 1.792(4) y
P1 C1 1.798(4) y
P1 C31 1.800(4) y
P1 C41 1.805(3) y
P2 C71 1.795(4) y
P2 C81 1.802(4) y
P2 C2 1.805(4) y
P2 C61 1.813(4) y
C11 C16 1.381(6) ?
C11 C12 1.398(5) ?
C12 C13 1.371(6) ?
C13 C14 1.380(6) ?
C14 C15 1.386(6) ?
C14 C17 1.508(6) ?
C15 C16 1.388(6) ?
C21 C22 1.386(5) ?
C21 C26 1.398(6) ?
C22 C23 1.383(6) ?
C23 C24 1.374(6) ?
C24 C25 1.377(6) ?
C25 C26 1.381(6) ?
C31 C36 1.400(5) ?
C31 C32 1.400(5) ?
C32 C33 1.380(6) ?
C33 C34 1.380(6) ?
C34 C35 1.378(5) ?
C35 C36 1.376(6) ?
C41 C42 1.383(5) ?
C41 C46 1.398(5) ?
C42 C43 1.395(5) ?
C43 C44 1.375(6) ?
C44 C45 1.380(6) ?
C45 C46 1.388(5) ?
C51 C56 1.381(6) ?
C51 C52 1.387(5) ?
C52 C53 1.383(6) ?
C53 C54 1.385(6) ?
C54 C55 1.388(6) ?
C54 C57 1.507(6) ?
C55 C56 1.391(6) ?
C61 C66 1.382(5) ?
C61 C62 1.392(5) ?
C62 C63 1.385(6) ?
C63 C64 1.374(6) ?
C64 C65 1.374(5) ?
C65 C66 1.385(6) ?
C71 C72 1.388(6) ?
C71 C76 1.397(6) ?
C72 C73 1.383(6) ?
C73 C74 1.373(6) ?
C74 C75 1.384(6) ?
C75 C76 1.384(6) ?
C81 C86 1.382(6) ?
C81 C82 1.386(5) ?
C82 C83 1.391(5) ?
C83 C84 1.377(7) ?
C84 C85 1.380(7) ?
C85 C86 1.382(5) ?
S3 O5 1.389(9) ?
S3 O7 1.386(6) ?
S3 O6 1.435(6) ?
S3 C98 1.746(14) ?
C98 F3 1.415(13) ?
C98 F1 1.413(13) ?
C98 F2 1.417(13) ?
S4 O10 1.272(9) ?
S4 O8 1.393(7) ?
S4 O9 1.533(7) ?
S4 C99 1.770(10) ?
C99 F5 1.371(10) ?
C99 F4 1.386(10) ?
C99 F6 1.560(10) ?

loop_
_geom_hbond_atom_site_label_D
_geom_hbond_atom_site_label_H
_geom_hbond_atom_site_label_A
_geom_hbond_distance_DH
_geom_hbond_distance_HA
_geom_hbond_distance_DA
_geom_hbond_angle_DHA
_geom_hbond_site_symmetry_A
C26 H26 O1 0.95 2.30 3.219(6) 161.5 .
C76 H76 O3 0.95 2.26 3.169(6) 160.2 .
C84 H84 O2 0.95 2.37 3.303(5) 168.5 4_566
C44 H44 O4 0.95 2.55 3.425(5) 152.9 4_665
